data_1545893
loop_
_publ_author_name
'Jin, Xiaodong'
'Davies, Robert P.'

_publ_section_title
;
 Copper-catalysed aromatic-Finkelstein reactions with amine-based ligand
 systems
;
_journal_name_full 'Catal. Sci. Technol.'
_journal_paper_doi 10.1039/C7CY00538E
_journal_year 2017
_chemical_formula_moiety 'C4 H12 Cu2 I2 N2'
_chemical_formula_sum 'C4 H12 Cu2 I2 N2'
_chemical_formula_weight 469.04
_space_group_crystal_system tetragonal
_space_group_IT_number 86
_space_group_name_Hall '-P 4bc'
_space_group_name_H-M_alt 'P 42/n'
_symmetry_space_group_name_Hall '-P 4bc'
_symmetry_space_group_name_H-M 'P 42/n :2'
_atom_sites_solution_hydrogens mixed
_audit_creation_method SHELXL-2014/7
_audit_update_record
;
2017-03-17 deposited with the CCDC.
2017-04-21 downloaded from the CCDC.
;
_cell_angle_alpha 90
_cell_angle_beta 90
_cell_angle_gamma 90
_cell_formula_units_Z 4
_cell_length_a 11.7663(3)
_cell_length_b 11.7663(3)
_cell_length_c 7.5184(3)
_cell_measurement_reflns_used 796
_cell_measurement_temperature 173(2)
_cell_measurement_theta_max 28.0270
_cell_measurement_theta_min 3.2500
_cell_volume 1040.89(6)
_computing_cell_refinement CrysAlisPro,
_computing_data_collection CrysAlisPro,
_computing_data_reduction CrysAlisPro,
_computing_molecular_graphics 'Bruker SHELXTL'
_computing_publication_material 'CIFTAB-2014 (Sheldrick, 2014)'
_computing_structure_refinement 'SHELXL-2014/7 (Sheldrick, 2014)'
_computing_structure_solution 'SHELXS-2013 (Sheldrick, 2013)'
_diffrn_ambient_temperature 173(2)
_diffrn_detector_area_resol_mean 16.0382
_diffrn_measured_fraction_theta_full 0.993
_diffrn_measured_fraction_theta_max 0.818
_diffrn_measurement_device_type 'Agilent Xcalibur 3 E'
_diffrn_measurement_method 'omega scans'
_diffrn_radiation_type MoK\a
_diffrn_radiation_wavelength 0.71073
_diffrn_reflns_av_R_equivalents 0.0244
_diffrn_reflns_av_unetI/netI 0.0419
_diffrn_reflns_Laue_measured_fraction_full 0.993
_diffrn_reflns_Laue_measured_fraction_max 0.818
_diffrn_reflns_limit_h_max 15
_diffrn_reflns_limit_h_min -8
_diffrn_reflns_limit_k_max 6
_diffrn_reflns_limit_k_min -13
_diffrn_reflns_limit_l_max 9
_diffrn_reflns_limit_l_min -4
_diffrn_reflns_number 1764
_diffrn_reflns_point_group_measured_fraction_full 0.993
_diffrn_reflns_point_group_measured_fraction_max 0.818
_diffrn_reflns_theta_full 25.242
_diffrn_reflns_theta_max 28.177
_diffrn_reflns_theta_min 2.448
_diffrn_source 'Enhance (Mo) X-ray Source'
_exptl_absorpt_coefficient_mu 9.958
_exptl_absorpt_correction_T_max 0.336
_exptl_absorpt_correction_T_min 0.154
_exptl_absorpt_correction_type analytical
_exptl_absorpt_process_details
; 
CrysAlisPro, Agilent Technologies, 
Version 1.171.37.31 (release 14-01-2014 CrysAlis171 .NET) 
(compiled Jan 14 2014,18:38:05) 
Analytical numeric absorption correction using a multifaceted crystal 
model based on expressions derived by R.C. Clark & J.S. Reid. 
(Clark, R. C. & Reid, J. S. (1995). Acta Cryst. A51, 887-897) 
Empirical absorption correction using spherical harmonics, 
 implemented in SCALE3 ABSPACK scaling algorithm. 
;
_exptl_crystal_colour Colourless
_exptl_crystal_density_diffrn 2.993
_exptl_crystal_description blocks
_exptl_crystal_F_000 856
_exptl_crystal_size_max 0.38
_exptl_crystal_size_mid 0.22
_exptl_crystal_size_min 0.12
_refine_diff_density_max 0.645
_refine_diff_density_min -0.690
_refine_diff_density_rms 0.156
_refine_ls_extinction_coef 0.00321(17)
_refine_ls_extinction_expression Fc^*^=kFc[1+0.001xFc^2^\l^3^/sin(2\q)]^-1/4^
_refine_ls_extinction_method 'SHELXL-2014/7 (Sheldrick 2014'
_refine_ls_goodness_of_fit_ref 1.044
_refine_ls_hydrogen_treatment mixed
_refine_ls_matrix_type full
_refine_ls_number_parameters 52
_refine_ls_number_reflns 1049
_refine_ls_number_restraints 1
_refine_ls_restrained_S_all 1.044
_refine_ls_R_factor_all 0.0333
_refine_ls_R_factor_gt 0.0263
_refine_ls_shift/su_max 0.001
_refine_ls_shift/su_mean 0.000
_refine_ls_structure_factor_coef Fsqd
_refine_ls_weighting_details 'w=1/[\s^2^(Fo^2^)+(0.0144P)^2^] where P=(Fo^2^+2Fc^2^)/3'
_refine_ls_weighting_scheme calc
_refine_ls_wR_factor_gt 0.0452
_refine_ls_wR_factor_ref 0.0469
_reflns_Friedel_coverage 0.000
_reflns_number_gt 912
_reflns_number_total 1049
_reflns_threshold_expression 'I > 2\s(I)'
_cod_data_source_file c7cy00538e2.cif
_cod_data_source_block Cu4I4L1_2
_cod_original_cell_volume 1040.90(7)
_cod_database_code 1545893
_shelx_shelxl_version_number 2014/7
_shelx_space_group_comment
; 
The symmetry employed for this shelxl refinement is uniquely defined 
by the following loop, which should always be used as a source of 
symmetry information in preference to the above space-group names. 
They are only intended as comments. 
;

loop_
_space_group_symop_operation_xyz
'x, y, z'
'-x+1/2, -y+1/2, z'
'-y, x+1/2, z+1/2'
'y+1/2, -x, z+1/2'
'-x, -y, -z'
'x-1/2, y-1/2, -z'
'y, -x-1/2, -z-1/2'
'-y-1/2, x, -z-1/2'

loop_
_atom_site_label
_atom_site_type_symbol
_atom_site_fract_x
_atom_site_fract_y
_atom_site_fract_z
_atom_site_U_iso_or_equiv
_atom_site_adp_type
_atom_site_occupancy
_atom_site_site_symmetry_order
_atom_site_calc_flag
_atom_site_refinement_flags_posn
_atom_site_refinement_flags_adp
Cu1 Cu 0.64695(5) 0.70218(5) 0.62868(8) 0.02066(18) Uani 1 1 d . .
I1 I 0.82429(3) 0.57405(3) 0.53437(4) 0.01930(12) Uani 1 1 d . .
N1 N 0.5170(4) 0.6581(3) 0.4576(4) 0.0217(10) Uani 1 1 d D .
H1 H 0.5309(15) 0.6975(5) 0.3573(5) 0.038(17) Uiso 1 1 d D .
C2 C 0.5066(4) 0.5359(4) 0.4157(6) 0.0221(11) Uani 1 1 d . .
H2A H 0.5750 0.5108 0.3500 0.026 Uiso 1 1 calc R U
H2B H 0.4398 0.5240 0.3379 0.026 Uiso 1 1 calc R U
C3 C 0.4066(4) 0.7104(5) 0.5040(8) 0.0342(14) Uani 1 1 d . .
H3A H 0.3824 0.6834 0.6213 0.051 Uiso 1 1 calc R U
H3B H 0.3497 0.6891 0.4149 0.051 Uiso 1 1 calc R U
H3C H 0.4147 0.7932 0.5064 0.051 Uiso 1 1 calc R U

loop_
_atom_site_aniso_label
_atom_site_aniso_U_11
_atom_site_aniso_U_22
_atom_site_aniso_U_33
_atom_site_aniso_U_23
_atom_site_aniso_U_13
_atom_site_aniso_U_12
Cu1 0.0187(4) 0.0220(4) 0.0213(3) -0.0028(3) -0.0038(3) -0.0029(3)
I1 0.0205(2) 0.0187(2) 0.01869(19) -0.00458(14) 0.00140(13) 0.00114(14)
N1 0.030(3) 0.015(2) 0.020(2) 0.0056(19) -0.0065(19) -0.0021(18)
C2 0.026(3) 0.021(3) 0.020(3) -0.001(2) -0.006(2) -0.009(2)
C3 0.022(3) 0.032(3) 0.048(4) -0.005(3) -0.010(3) 0.002(3)

loop_
_atom_type_symbol
_atom_type_description
_atom_type_scat_dispersion_real
_atom_type_scat_dispersion_imag
_atom_type_scat_source
C C 0.0033 0.0016 'International Tables Vol C Tables 4.2.6.8 and 6.1.1.4'
H H 0.0000 0.0000 'International Tables Vol C Tables 4.2.6.8 and 6.1.1.4'
Cu Cu 0.3201 1.2651 'International Tables Vol C Tables 4.2.6.8 and 6.1.1.4'
I I -0.4742 1.8119 'International Tables Vol C Tables 4.2.6.8 and 6.1.1.4'
N N 0.0061 0.0033 'International Tables Vol C Tables 4.2.6.8 and 6.1.1.4'

loop_
_geom_angle_atom_site_label_1
_geom_angle_atom_site_label_2
_geom_angle_atom_site_label_3
_geom_angle
_geom_angle_site_symmetry_1
_geom_angle_site_symmetry_3
N1 Cu1 Cu1 150.58(9) . 8_757
N1 Cu1 Cu1 141.78(11) . 7_577
Cu1 Cu1 Cu1 61.17(3) 8_757 7_577
N1 Cu1 I1 105.76(11) . .
Cu1 Cu1 I1 61.10(2) 8_757 .
Cu1 Cu1 I1 111.88(2) 7_577 .
N1 Cu1 Cu1 141.04(9) . 2_665
Cu1 Cu1 Cu1 59.416(13) 8_757 2_665
Cu1 Cu1 Cu1 59.415(13) 7_577 2_665
I1 Cu1 Cu1 61.89(2) . 2_665
N1 Cu1 I1 108.74(10) . 7_577
Cu1 Cu1 I1 62.18(3) 8_757 7_577
Cu1 Cu1 I1 60.24(3) 7_577 7_577
I1 Cu1 I1 115.69(2) . 7_577
Cu1 Cu1 I1 109.733(14) 2_665 7_577
N1 Cu1 I1 99.85(9) . 2_665
Cu1 Cu1 I1 109.45(2) 8_757 2_665
Cu1 Cu1 I1 60.082(19) 7_577 2_665
I1 Cu1 I1 112.10(2) . 2_665
Cu1 Cu1 I1 59.00(2) 2_665 2_665
I1 Cu1 I1 113.13(2) 7_577 2_665
Cu1 I1 Cu1 58.66(2) . 8_757
Cu1 I1 Cu1 59.11(2) . 2_665
Cu1 I1 Cu1 57.74(2) 8_757 2_665
C2 N1 C3 112.5(4) . .
C2 N1 Cu1 116.0(3) . .
C3 N1 Cu1 113.5(3) . .
N1 C2 C2 111.7(5) . 5_666

loop_
_geom_bond_atom_site_label_1
_geom_bond_atom_site_label_2
_geom_bond_distance
_geom_bond_site_symmetry_2
Cu1 N1 2.064(4) .
Cu1 Cu1 2.6271(10) 8_757
Cu1 Cu1 2.6271(10) 7_577
Cu1 I1 2.6701(7) .
Cu1 Cu1 2.6734(12) 2_665
Cu1 I1 2.6927(7) 7_577
Cu1 I1 2.7477(7) 2_665
I1 Cu1 2.6927(7) 8_757
I1 Cu1 2.7477(7) 2_665
N1 C2 1.477(6) .
N1 C3 1.479(6) .
C2 C2 1.531(9) 5_666

loop_
_geom_hbond_atom_site_label_D
_geom_hbond_atom_site_label_H
_geom_hbond_atom_site_label_A
_geom_hbond_distance_DH
_geom_hbond_distance_HA
_geom_hbond_distance_DA
_geom_hbond_angle_DHA
_geom_hbond_site_symmetry_A
N1 H1 I1 0.9000(1) 2.999(4) 3.765(3) 144.1(6) 7_576
